data_7029342
loop_
_publ_author_name
'Yao, Zi-Jian'
'Lin, Yue-Jian'
'Xu, Bin'
'Jin, Guo-Xin'

_publ_section_title
;
 Nucleophilic addition of carborane anion to Ir, Rh-coordinated Cp* ring:
 C-C bond formation accompanied by reduction of metal center.
;
_journal_issue 13
_journal_name_full 'Dalton transactions (Cambridge, England : 2003)'
_journal_page_first 4938
_journal_page_last 4940
_journal_paper_doi 10.1039/c3dt51906f
_journal_volume 43
_journal_year 2014
_chemical_formula_sum 'C27 H48 B20 Cl2 P Rh S2'
_chemical_formula_weight 857.75
_chemical_name_systematic
; 
 ? 
;
_space_group_crystal_system monoclinic
_space_group_IT_number 4
_space_group_name_Hall 'P 2yb'
_space_group_name_H-M_alt 'P 1 21 1'
_symmetry_space_group_name_Hall 'P 2yb'
_symmetry_space_group_name_H-M 'P 1 21 1'
_atom_sites_solution_hydrogens mixed
_audit_creation_method SHELXL-2013
_cell_angle_alpha 90
_cell_angle_beta 96.824(4)
_cell_angle_gamma 90
_cell_formula_units_Z 4
_cell_length_a 12.013(4)
_cell_length_b 29.317(9)
_cell_length_c 12.157(4)
_cell_measurement_reflns_used 977
_cell_measurement_temperature 293(2)
_cell_measurement_theta_max 23.894
_cell_measurement_theta_min 2.254
_cell_volume 4251(2)
_computing_cell_refinement 'Bruker SMART'
_computing_data_collection 'Bruker SMART'
_computing_data_reduction 'Bruker SHELXTL'
_computing_molecular_graphics 'Bruker SHELXTL'
_computing_publication_material 'Bruker SHELXTL'
_computing_structure_refinement 'SHELXL-2013 (Sheldrick, 2013)'
_computing_structure_solution 'Bruker SHELXTL'
_diffrn_ambient_temperature 293(2)
_diffrn_measured_fraction_theta_full 0.996
_diffrn_measured_fraction_theta_max 0.995
_diffrn_measurement_device_type 'CCD area detector'
_diffrn_measurement_method 'phi and omega scans'
_diffrn_radiation_type MoK\a
_diffrn_radiation_wavelength 0.71073
_diffrn_reflns_av_R_equivalents 0.0396
_diffrn_reflns_av_unetI/netI 0.0730
_diffrn_reflns_Laue_measured_fraction_full 0.996
_diffrn_reflns_Laue_measured_fraction_max 0.995
_diffrn_reflns_limit_h_max 14
_diffrn_reflns_limit_h_min -14
_diffrn_reflns_limit_k_max 30
_diffrn_reflns_limit_k_min -36
_diffrn_reflns_limit_l_max 11
_diffrn_reflns_limit_l_min -15
_diffrn_reflns_number 19307
_diffrn_reflns_point_group_measured_fraction_full 0.997
_diffrn_reflns_point_group_measured_fraction_max 0.996
_diffrn_reflns_theta_full 25.242
_diffrn_reflns_theta_max 26.010
_diffrn_reflns_theta_min 1.389
_exptl_absorpt_coefficient_mu 0.686
_exptl_absorpt_correction_T_max 1.000
_exptl_absorpt_correction_T_min 0.802
_exptl_absorpt_correction_type multi-scan
_exptl_absorpt_process_details sadabs
_exptl_crystal_colour red
_exptl_crystal_density_diffrn 1.340
_exptl_crystal_description sheet
_exptl_crystal_F_000 1744
_exptl_crystal_size_max 0.150
_exptl_crystal_size_mid 0.100
_exptl_crystal_size_min 0.080
_platon_squeeze_details
; 
 In asymmetric unit of 3, there was one disordered 
 dichloromethane molecule which could not be restrained 
 properly. Therefore, SQUEEZE algorithm was used to omit it. 
;
_refine_diff_density_max 0.673
_refine_diff_density_min -0.267
_refine_diff_density_rms 0.071
_refine_ls_abs_structure_details
; 
 Refined as an inversion twin. 
;
_refine_ls_abs_structure_Flack 0.26(4)
_refine_ls_extinction_method none
_refine_ls_goodness_of_fit_ref 0.923
_refine_ls_hydrogen_treatment mixed
_refine_ls_matrix_type full
_refine_ls_number_parameters 920
_refine_ls_number_reflns 12762
_refine_ls_number_restraints 3
_refine_ls_restrained_S_all 0.923
_refine_ls_R_factor_all 0.0579
_refine_ls_R_factor_gt 0.0419
_refine_ls_shift/su_max 0.001
_refine_ls_shift/su_mean 0.000
_refine_ls_structure_factor_coef Fsqd
_refine_ls_weighting_details
; 
 w=1/[\s^2^(Fo^2^)+(0.0470P)^2^] 
 where P=(Fo^2^+2Fc^2^)/3 
;
_refine_ls_weighting_scheme calc
_refine_ls_wR_factor_gt 0.0920
_refine_ls_wR_factor_ref 0.0968
_reflns_Friedel_coverage 0.962
_reflns_Friedel_fraction_full 0.999
_reflns_Friedel_fraction_max 0.997
_reflns_number_gt 9503
_reflns_number_total 12762
_reflns_threshold_expression 'I > 2\s(I)'
_cod_data_source_file c3dt51906f.txt
_cod_data_source_block a10120a
_cod_database_code 7029342
_shelx_space_group_comment
; 
The symmetry employed for this shelxl refinement is uniquely defined 
by the following loop, which should always be used as a source of 
symmetry information in preference to the above space-group names. 
They are only intended as comments. 
;
_shelx_estimated_absorpt_t_min 0.904
_shelx_estimated_absorpt_t_max 0.947
_shelxl_version_number 2013-2

loop_
_space_group_symop_operation_xyz
'x, y, z'
'-x, y+1/2, -z'

loop_
_atom_site_label
_atom_site_type_symbol
_atom_site_fract_x
_atom_site_fract_y
_atom_site_fract_z
_atom_site_U_iso_or_equiv
_atom_site_adp_type
_atom_site_occupancy
_atom_site_site_symmetry_order
_atom_site_calc_flag
_atom_site_refinement_flags_posn
_atom_site_refinement_flags_adp
Rh1 Rh 0.03541(4) 0.40817(2) 0.41601(4) 0.03744(15) Uani 1 1 d . .
P1 P -0.16952(16) 0.31818(6) 0.40395(15) 0.0358(4) Uani 1 1 d . .
S1 S 0.12083(15) 0.33661(8) 0.40399(17) 0.0491(5) Uani 1 1 d . .
S2 S -0.15426(17) 0.38554(7) 0.40641(19) 0.0490(5) Uani 1 1 d . .
B3 B 0.0057(7) 0.2489(3) 0.3355(7) 0.041(2) Uani 1 1 d . .
H3 H 0.0239 0.2353 0.4199 0.049 Uiso 1 1 d R U
B4 B 0.1112(8) 0.2565(3) 0.2465(7) 0.045(2) Uani 1 1 d . .
H4 H 0.1990 0.2468 0.2719 0.054 Uiso 1 1 d R U
B5 B 0.0803(9) 0.3057(3) 0.1660(8) 0.053(3) Uani 1 1 d . .
H5 H 0.1459 0.3282 0.1402 0.063 Uiso 1 1 d R U
B6 B -0.0493(8) 0.3282(3) 0.1996(7) 0.043(2) Uani 1 1 d . .
H6 H -0.0671 0.3650 0.1964 0.052 Uiso 1 1 d R U
B7 B -0.1581(8) 0.2863(3) 0.1642(8) 0.049(2) Uani 1 1 d . .
H7 H -0.2451 0.2965 0.1373 0.058 Uiso 1 1 d R U
B8 B -0.1244(8) 0.2370(3) 0.2477(8) 0.047(2) Uani 1 1 d . .
H8 H -0.1907 0.2152 0.2746 0.057 Uiso 1 1 d R U
B9 B 0.0069(8) 0.2152(3) 0.2170(8) 0.049(2) Uani 1 1 d . .
H9 H 0.0252 0.1785 0.2249 0.059 Uiso 1 1 d R U
B10 B 0.0532(9) 0.2488(4) 0.1108(8) 0.059(3) Uani 1 1 d . .
H10 H 0.1018 0.2341 0.0482 0.071 Uiso 1 1 d R U
B11 B -0.0499(9) 0.2931(4) 0.0791(8) 0.056(3) Uani 1 1 d . .
H11 H -0.0674 0.3073 -0.0049 0.068 Uiso 1 1 d R U
B12 B -0.0949(9) 0.2370(4) 0.1102(9) 0.058(3) Uani 1 1 d . .
H12 H -0.1412 0.2150 0.0473 0.070 Uiso 1 1 d R U
B15 B 0.2560(9) 0.5479(3) 0.4826(11) 0.065(3) Uani 1 1 d . .
H15 H 0.2761 0.5306 0.4071 0.078 Uiso 1 1 d R U
B16 B 0.3107(9) 0.5322(4) 0.6118(10) 0.066(3) Uani 1 1 d . .
H16 H 0.3683 0.5029 0.6204 0.079 Uiso 1 1 d R U
B17 B 0.2179(9) 0.5419(4) 0.7015(8) 0.057(3) Uani 1 1 d . .
H17 H 0.2140 0.5192 0.7730 0.068 Uiso 1 1 d R U
B18 B 0.0941(9) 0.5655(3) 0.6318(8) 0.051(2) Uani 1 1 d . .
H18 H 0.0095 0.5592 0.6546 0.061 Uiso 1 1 d R U
B19 B 0.1334(10) 0.6184(4) 0.5823(9) 0.066(3) Uani 1 1 d . .
H19 H 0.0747 0.6473 0.5710 0.080 Uiso 1 1 d R U
B20 B 0.2349(10) 0.6082(4) 0.4884(11) 0.077(3) Uani 1 1 d . .
H20 H 0.2423 0.6300 0.4162 0.093 Uiso 1 1 d R U
B21 B 0.3534(10) 0.5827(4) 0.5643(14) 0.098(5) Uani 1 1 d . .
H21 H 0.4393 0.5882 0.5441 0.118 Uiso 1 1 d R U
B22 B 0.3297(12) 0.5783(4) 0.7037(13) 0.092(5) Uani 1 1 d . .
H22 H 0.3972 0.5805 0.7731 0.110 Uiso 1 1 d R U
B23 B 0.1942(10) 0.6003(4) 0.7132(10) 0.073(3) Uani 1 1 d . .
H23 H 0.1739 0.6171 0.7893 0.088 Uiso 1 1 d R U
B24 B 0.2786(10) 0.6261(4) 0.6257(11) 0.081(4) Uani 1 1 d . .
H24 H 0.3137 0.6604 0.6426 0.097 Uiso 1 1 d R U
C1 C 0.0471(6) 0.3029(3) 0.2991(6) 0.0373(17) Uani 1 1 d . .
C2 C -0.0921(6) 0.2912(2) 0.2972(6) 0.0356(17) Uani 1 1 d . .
C3 C 0.1718(6) 0.5243(2) 0.5714(6) 0.0378(17) Uani 1 1 d . .
C4 C 0.1218(8) 0.5708(3) 0.4969(9) 0.070(3) Uani 1 1 d D .
C5 C -0.3155(6) 0.3032(3) 0.3614(6) 0.0393(18) Uani 1 1 d . .
C6 C -0.3624(6) 0.2617(3) 0.3801(6) 0.0463(19) Uani 1 1 d . .
H6A H -0.3189 0.2391 0.4177 0.056 Uiso 1 1 calc R U
C7 C -0.4724(8) 0.2533(3) 0.3439(7) 0.062(3) Uani 1 1 d . .
H7A H -0.5019 0.2245 0.3546 0.074 Uiso 1 1 calc R U
C8 C -0.5407(7) 0.2865(4) 0.2919(7) 0.058(3) Uani 1 1 d . .
H8A H -0.6149 0.2795 0.2666 0.069 Uiso 1 1 calc R U
C9 C -0.5020(7) 0.3289(3) 0.2771(7) 0.075(3) Uani 1 1 d . .
H9A H -0.5498 0.3518 0.2468 0.090 Uiso 1 1 calc R U
C10 C -0.3824(6) 0.3383(4) 0.3100(6) 0.056(2) Uani 1 1 d . .
H10A H -0.3519 0.3667 0.2971 0.068 Uiso 1 1 calc R U
C11 C -0.1267(6) 0.2929(3) 0.5372(6) 0.0415(19) Uani 1 1 d . .
C12 C -0.1278(7) 0.2464(3) 0.5570(7) 0.051(2) Uani 1 1 d . .
H12A H -0.1455 0.2273 0.4964 0.061 Uiso 1 1 calc R U
C13 C -0.1052(7) 0.2267(3) 0.6571(7) 0.058(2) Uani 1 1 d . .
H13 H -0.1079 0.1953 0.6666 0.070 Uiso 1 1 calc R U
C14 C -0.0763(8) 0.2578(5) 0.7495(8) 0.079(3) Uani 1 1 d . .
H14 H -0.0590 0.2464 0.8209 0.095 Uiso 1 1 calc R U
C15 C -0.0747(8) 0.3026(4) 0.7313(8) 0.064(3) Uani 1 1 d . .
H15A H -0.0548 0.3222 0.7907 0.077 Uiso 1 1 calc R U
C16 C -0.1017(6) 0.3210(3) 0.6268(6) 0.053(2) Uani 1 1 d . .
H16A H -0.1030 0.3524 0.6173 0.063 Uiso 1 1 calc R U
C17 C 0.1210(6) 0.4751(2) 0.5479(5) 0.0322(16) Uani 1 1 d . .
C18 C 0.1840(6) 0.4468(2) 0.4696(6) 0.0406(18) Uani 1 1 d . .
C19 C 0.1389(7) 0.4577(3) 0.3594(6) 0.048(2) Uani 1 1 d . .
C20 C 0.0291(7) 0.4770(3) 0.3618(7) 0.048(2) Uani 1 1 d . .
C21 C 0.0076(6) 0.4768(3) 0.4730(7) 0.0374(19) Uani 1 1 d . .
C22 C 0.1138(7) 0.4493(3) 0.6579(6) 0.050(2) Uani 1 1 d . .
H22A H 0.0861 0.4190 0.6422 0.075 Uiso 1 1 calc R U
H22B H 0.0638 0.4652 0.7006 0.075 Uiso 1 1 calc R U
H22C H 0.1870 0.4477 0.6991 0.075 Uiso 1 1 calc R U
C23 C 0.2955(7) 0.4238(3) 0.5039(8) 0.067(3) Uani 1 1 d . .
H23A H 0.2981 0.3952 0.4658 0.101 Uiso 1 1 calc R U
H23B H 0.3042 0.4186 0.5824 0.101 Uiso 1 1 calc R U
H23C H 0.3551 0.4431 0.4853 0.101 Uiso 1 1 calc R U
C24 C 0.1991(9) 0.4507(4) 0.2538(8) 0.088(4) Uani 1 1 d . .
H24A H 0.2780 0.4465 0.2751 0.132 Uiso 1 1 calc R U
H24B H 0.1873 0.4770 0.2068 0.132 Uiso 1 1 calc R U
H24C H 0.1691 0.4242 0.2144 0.132 Uiso 1 1 calc R U
C25 C -0.0456(9) 0.4920(4) 0.2659(8) 0.077(3) Uani 1 1 d . .
H25A H -0.1202 0.4813 0.2720 0.115 Uiso 1 1 calc R U
H25B H -0.0204 0.4798 0.1999 0.115 Uiso 1 1 calc R U
H25C H -0.0455 0.5247 0.2624 0.115 Uiso 1 1 calc R U
C26 C -0.0984(7) 0.4905(3) 0.5114(8) 0.063(3) Uani 1 1 d . .
H26A H -0.1021 0.5231 0.5149 0.095 Uiso 1 1 calc R U
H26B H -0.1030 0.4779 0.5837 0.095 Uiso 1 1 calc R U
H26C H -0.1598 0.4793 0.4608 0.095 Uiso 1 1 calc R U
Rh2 Rh 0.48644(4) 0.34120(2) 0.83333(4) 0.03726(15) Uani 1 1 d . .
P2 P 0.69143(16) 0.43086(7) 0.84816(15) 0.0352(4) Uani 1 1 d . .
S3 S 0.40060(15) 0.41296(8) 0.84476(16) 0.0467(5) Uani 1 1 d . .
S4 S 0.67654(17) 0.36350(7) 0.84429(18) 0.0465(5) Uani 1 1 d . .
B27 B 0.5681(8) 0.4205(3) 1.0527(7) 0.044(2) Uani 1 1 d . .
H27 H 0.5847 0.3836 1.0550 0.053 Uiso 1 1 d R U
B28 B 0.4430(8) 0.4439(3) 1.0872(8) 0.047(2) Uani 1 1 d . .
H28 H 0.3768 0.4222 1.1145 0.057 Uiso 1 1 d R U
B29 B 0.4103(9) 0.4924(3) 0.9996(8) 0.053(3) Uani 1 1 d . .
H29 H 0.3236 0.5021 0.9691 0.063 Uiso 1 1 d R U
B30 B 0.5206(7) 0.4997(3) 0.9190(8) 0.042(2) Uani 1 1 d . .
H30 H 0.5070 0.5139 0.8348 0.050 Uiso 1 1 d R U
B31 B 0.6434(8) 0.5108(3) 1.0052(7) 0.043(2) Uani 1 1 d . .
H31 H 0.7096 0.5325 0.9779 0.052 Uiso 1 1 d R U
B32 B 0.6747(9) 0.4612(3) 1.0888(7) 0.051(2) Uani 1 1 d . .
H32 H 0.7614 0.4506 1.1159 0.062 Uiso 1 1 d R U
B33 B 0.5658(9) 0.4549(4) 1.1726(8) 0.054(3) Uani 1 1 d . .
H33 H 0.5810 0.4400 1.2561 0.064 Uiso 1 1 d R U
B34 B 0.4724(9) 0.4987(3) 1.1421(8) 0.054(3) Uani 1 1 d . .
H34 H 0.4250 0.5131 1.2060 0.065 Uiso 1 1 d R U
B35 B 0.5179(8) 0.5333(3) 1.0390(8) 0.050(2) Uani 1 1 d . .
H35 H 0.5002 0.5701 1.0348 0.060 Uiso 1 1 d R U
B36 B 0.6121(9) 0.5100(4) 1.1449(9) 0.052(3) Uani 1 1 d . .
H36 H 0.6575 0.5314 1.2096 0.063 Uiso 1 1 d R U
B39 B 0.2167(9) 0.2184(4) 0.6254(9) 0.066(3) Uani 1 1 d . .
H39 H 0.1579 0.2472 0.6124 0.080 Uiso 1 1 d R U
B40 B 0.2716(9) 0.1989(4) 0.7587(10) 0.064(3) Uani 1 1 d . .
H40 H 0.2470 0.2152 0.8338 0.077 Uiso 1 1 d R U
B41 B 0.4069(9) 0.1783(3) 0.7508(9) 0.056(3) Uani 1 1 d . .
H41 H 0.4726 0.1804 0.8218 0.068 Uiso 1 1 d R U
B42 B 0.4382(9) 0.1861(3) 0.6111(9) 0.059(3) Uani 1 1 d . .
H42 H 0.5223 0.1944 0.5897 0.070 Uiso 1 1 d R U
B43 B 0.3461(12) 0.1513(4) 0.5305(11) 0.088(4) Uani 1 1 d . .
H43 H 0.3720 0.1355 0.4555 0.106 Uiso 1 1 d R U
B44 B 0.2087(11) 0.1707(4) 0.5353(13) 0.094(5) Uani 1 1 d . .
H44 H 0.1431 0.1685 0.4643 0.112 Uiso 1 1 d R U
B45 B 0.1766(10) 0.1639(4) 0.6721(12) 0.080(4) Uani 1 1 d . .
H45 H 0.0913 0.1567 0.6918 0.096 Uiso 1 1 d R U
B46 B 0.2966(10) 0.1399(4) 0.7495(11) 0.072(3) Uani 1 1 d . .
H46 H 0.2894 0.1171 0.8203 0.087 Uiso 1 1 d R U
B47 B 0.3999(9) 0.1307(3) 0.6604(9) 0.066(3) Uani 1 1 d . .
H47 H 0.4596 0.1022 0.6715 0.079 Uiso 1 1 d R U
B48 B 0.2556(12) 0.1227(4) 0.6110(11) 0.088(4) Uani 1 1 d . .
H48 H 0.2208 0.0887 0.5893 0.106 Uiso 1 1 d R U
C27 C 0.4731(6) 0.4459(2) 0.9537(6) 0.0392(18) Uani 1 1 d . .
C28 C 0.6130(6) 0.4577(2) 0.9563(6) 0.0343(16) Uani 1 1 d . .
C29 C 0.3585(7) 0.2251(3) 0.6748(7) 0.047(2) Uani 1 1 d . .
C30 C 0.3213(9) 0.2073(3) 0.5404(8) 0.072(3) Uani 1 1 d D .
C31 C 0.8386(6) 0.4438(3) 0.8884(6) 0.0425(19) Uani 1 1 d . .
C32 C 0.8852(7) 0.4858(3) 0.8683(7) 0.057(2) Uani 1 1 d . .
H32A H 0.8409 0.5084 0.8312 0.069 Uiso 1 1 calc R U
C33 C 0.9979(8) 0.4946(4) 0.9030(8) 0.073(3) Uani 1 1 d . .
H33A H 1.0295 0.5229 0.8923 0.087 Uiso 1 1 calc R U
C34 C 1.0630(8) 0.4581(5) 0.9558(8) 0.081(3) Uani 1 1 d . .
H34A H 1.1379 0.4622 0.9834 0.097 Uiso 1 1 calc R U
C35 C 1.0120(7) 0.4178(4) 0.9642(9) 0.085(4) Uani 1 1 d . .
H35A H 1.0559 0.3927 0.9870 0.102 Uiso 1 1 calc R U
C36 C 0.9062(7) 0.4122(3) 0.9425(7) 0.061(2) Uani 1 1 d . .
H36A H 0.8745 0.3853 0.9647 0.074 Uiso 1 1 calc R U
C37 C 0.6516(6) 0.4575(3) 0.7153(6) 0.0424(19) Uani 1 1 d . .
C38 C 0.6214(6) 0.4277(3) 0.6231(7) 0.057(2) Uani 1 1 d . .
H38 H 0.6171 0.3963 0.6332 0.068 Uiso 1 1 calc R U
C39 C 0.5987(8) 0.4468(5) 0.5186(8) 0.081(4) Uani 1 1 d . .
H39A H 0.5808 0.4279 0.4577 0.098 Uiso 1 1 calc R U
C40 C 0.6023(8) 0.4939(5) 0.5033(8) 0.070(3) Uani 1 1 d . .
H40A H 0.5856 0.5065 0.4330 0.084 Uiso 1 1 calc R U
C41 C 0.6295(7) 0.5201(4) 0.5893(8) 0.068(3) Uani 1 1 d . .
H41A H 0.6325 0.5514 0.5778 0.081 Uiso 1 1 calc R U
C42 C 0.6542(7) 0.5040(3) 0.6969(7) 0.051(2) Uani 1 1 d . .
H42A H 0.6722 0.5241 0.7555 0.061 Uiso 1 1 calc R U
C43 C 0.4041(6) 0.2748(3) 0.6983(6) 0.0414(18) Uani 1 1 d . .
C44 C 0.5132(6) 0.2733(3) 0.7760(7) 0.0412(19) Uani 1 1 d . .
C45 C 0.4890(7) 0.2739(3) 0.8881(7) 0.047(2) Uani 1 1 d . .
C46 C 0.3773(6) 0.2934(3) 0.8866(6) 0.0417(18) Uani 1 1 d . .
C47 C 0.3405(6) 0.3021(2) 0.7769(6) 0.0365(17) Uani 1 1 d . .
C48 C 0.4196(7) 0.2991(3) 0.5920(6) 0.056(2) Uani 1 1 d . .
H48A H 0.4456 0.3296 0.6084 0.085 Uiso 1 1 calc R U
H48B H 0.3494 0.3002 0.5453 0.085 Uiso 1 1 calc R U
H48C H 0.4738 0.2830 0.5547 0.085 Uiso 1 1 calc R U
C49 C 0.6284(7) 0.2578(3) 0.7468(7) 0.060(2) Uani 1 1 d . .
H49A H 0.6863 0.2710 0.7984 0.090 Uiso 1 1 calc R U
H49B H 0.6376 0.2677 0.6732 0.090 Uiso 1 1 calc R U
H49C H 0.6333 0.2252 0.7507 0.090 Uiso 1 1 calc R U
C50 C 0.5654(9) 0.2559(4) 0.9901(8) 0.083(3) Uani 1 1 d . .
H50A H 0.5306 0.2301 1.0205 0.124 Uiso 1 1 calc R U
H50B H 0.5767 0.2795 1.0450 0.124 Uiso 1 1 calc R U
H50C H 0.6364 0.2470 0.9682 0.124 Uiso 1 1 calc R U
C51 C 0.3178(8) 0.3004(4) 0.9852(7) 0.072(3) Uani 1 1 d . .
H51A H 0.2719 0.3272 0.9749 0.108 Uiso 1 1 calc R U
H51B H 0.3715 0.3041 1.0496 0.108 Uiso 1 1 calc R U
H51C H 0.2713 0.2744 0.9949 0.108 Uiso 1 1 calc R U
C52 C 0.2276(6) 0.3240(3) 0.7415(8) 0.062(3) Uani 1 1 d . .
H52A H 0.1703 0.3010 0.7351 0.093 Uiso 1 1 calc R U
H52B H 0.2290 0.3387 0.6712 0.093 Uiso 1 1 calc R U
H52C H 0.2119 0.3461 0.7958 0.093 Uiso 1 1 calc R U
H4' H 0.062(5) 0.564(3) 0.432(5) 0.08(3) Uiso 1 1 d D .
H30' H 0.326(8) 0.226(3) 0.472(5) 0.10(4) Uiso 1 1 d D .

loop_
_atom_site_aniso_label
_atom_site_aniso_U_11
_atom_site_aniso_U_22
_atom_site_aniso_U_33
_atom_site_aniso_U_23
_atom_site_aniso_U_13
_atom_site_aniso_U_12
Rh1 0.0288(3) 0.0357(3) 0.0478(3) -0.0065(3) 0.0045(2) -0.0048(3)
P1 0.0304(11) 0.0326(10) 0.0447(11) -0.0048(8) 0.0064(8) -0.0044(8)
S1 0.0345(10) 0.0457(12) 0.0651(12) -0.0164(11) -0.0029(9) 0.0023(10)
S2 0.0332(11) 0.0326(11) 0.0826(15) -0.0096(10) 0.0124(10) -0.0036(9)
B3 0.043(5) 0.036(5) 0.042(5) -0.001(4) 0.004(4) 0.000(4)
B4 0.043(6) 0.042(5) 0.050(6) -0.007(4) 0.006(4) -0.001(4)
B5 0.056(7) 0.052(6) 0.054(6) -0.006(5) 0.021(5) -0.006(5)
B6 0.054(6) 0.037(6) 0.040(5) -0.001(4) 0.007(4) -0.001(4)
B7 0.040(5) 0.053(6) 0.049(6) -0.006(5) -0.010(4) 0.008(4)
B8 0.053(6) 0.032(5) 0.058(6) -0.006(4) 0.009(5) -0.018(4)
B9 0.061(7) 0.033(5) 0.055(6) -0.008(4) 0.010(5) -0.007(4)
B10 0.071(8) 0.053(7) 0.058(6) -0.013(5) 0.026(5) -0.012(5)
B11 0.074(7) 0.064(7) 0.033(5) -0.008(5) 0.010(5) -0.009(6)
B12 0.061(7) 0.060(7) 0.052(7) -0.018(5) -0.004(5) -0.002(5)
B15 0.051(7) 0.040(6) 0.109(9) -0.006(6) 0.024(6) -0.006(5)
B16 0.045(6) 0.034(6) 0.112(10) -0.018(5) -0.015(6) 0.002(4)
B17 0.066(7) 0.050(6) 0.049(6) -0.011(5) -0.015(5) -0.003(5)
B18 0.057(6) 0.044(6) 0.054(6) -0.011(4) 0.014(5) 0.002(5)
B19 0.065(7) 0.043(6) 0.087(8) -0.013(5) -0.004(6) 0.016(5)
B20 0.075(8) 0.056(7) 0.097(9) 0.018(6) -0.001(7) -0.017(6)
B21 0.045(7) 0.059(8) 0.187(16) -0.024(9) -0.004(8) -0.008(6)
B22 0.085(10) 0.042(7) 0.136(12) -0.030(7) -0.037(8) 0.000(6)
B23 0.084(9) 0.057(7) 0.071(8) -0.025(6) -0.023(6) 0.004(6)
B24 0.058(8) 0.040(6) 0.137(11) -0.021(7) -0.015(7) -0.002(5)
C1 0.027(4) 0.043(4) 0.042(4) 0.000(3) 0.004(3) -0.004(3)
C2 0.032(4) 0.031(4) 0.045(4) -0.004(3) 0.009(3) -0.002(3)
C3 0.034(4) 0.033(4) 0.044(4) -0.006(3) -0.003(3) 0.005(3)
C4 0.062(7) 0.055(6) 0.090(8) 0.006(5) -0.003(6) 0.007(5)
C5 0.028(4) 0.048(5) 0.041(4) -0.006(3) 0.000(3) -0.003(3)
C6 0.041(5) 0.044(5) 0.054(5) 0.000(4) 0.007(4) -0.011(4)
C7 0.061(6) 0.073(7) 0.051(5) 0.000(5) 0.011(4) -0.048(5)
C8 0.032(5) 0.084(8) 0.055(6) 0.001(5) -0.001(4) -0.019(5)
C9 0.047(5) 0.084(8) 0.084(7) 0.032(6) -0.038(5) -0.024(5)
C10 0.031(4) 0.071(6) 0.067(5) 0.020(5) 0.003(4) 0.005(5)
C11 0.030(4) 0.057(5) 0.038(5) -0.010(4) 0.005(3) -0.004(4)
C12 0.046(5) 0.064(6) 0.042(5) -0.006(4) 0.007(4) 0.010(4)
C13 0.054(6) 0.066(6) 0.054(6) 0.009(5) 0.007(4) 0.001(5)
C14 0.060(7) 0.127(11) 0.050(6) 0.013(7) 0.008(5) 0.005(7)
C15 0.058(6) 0.086(8) 0.052(6) -0.027(5) 0.018(5) -0.014(5)
C16 0.042(5) 0.075(6) 0.040(5) -0.005(4) 0.004(4) -0.006(4)
C17 0.032(4) 0.033(4) 0.030(4) -0.002(3) 0.001(3) -0.003(3)
C18 0.029(4) 0.033(4) 0.059(5) -0.011(3) 0.004(4) -0.004(3)
C19 0.047(5) 0.045(5) 0.052(5) -0.012(4) 0.004(4) -0.022(4)
C20 0.043(5) 0.043(5) 0.053(5) 0.001(4) -0.010(4) -0.010(4)
C21 0.034(5) 0.026(4) 0.051(5) -0.005(4) 0.000(4) -0.001(3)
C22 0.060(6) 0.038(5) 0.051(5) 0.000(4) 0.000(4) -0.004(4)
C23 0.041(5) 0.047(5) 0.111(8) -0.022(5) -0.005(5) 0.004(4)
C24 0.084(8) 0.114(9) 0.074(7) -0.017(6) 0.044(6) -0.032(7)
C25 0.081(8) 0.080(8) 0.062(6) 0.011(5) -0.024(6) -0.016(6)
C26 0.040(5) 0.043(5) 0.106(7) -0.005(5) 0.006(5) 0.001(4)
Rh2 0.0311(3) 0.0360(3) 0.0444(3) -0.0069(3) 0.0035(2) -0.0041(3)
P2 0.0315(11) 0.0360(11) 0.0381(11) -0.0031(8) 0.0041(8) -0.0030(8)
S3 0.0349(10) 0.0451(12) 0.0576(11) -0.0163(11) -0.0057(8) 0.0005(10)
S4 0.0328(11) 0.0352(11) 0.0719(14) -0.0075(10) 0.0073(10) -0.0036(9)
B27 0.052(6) 0.039(6) 0.045(5) 0.006(4) 0.015(4) -0.010(4)
B28 0.056(6) 0.040(5) 0.050(6) 0.002(4) 0.021(5) -0.005(4)
B29 0.053(6) 0.043(6) 0.065(7) -0.010(5) 0.021(5) 0.002(5)
B30 0.039(5) 0.038(5) 0.050(6) 0.002(4) 0.010(4) 0.002(4)
B31 0.041(5) 0.037(5) 0.051(6) -0.003(4) 0.005(4) -0.003(4)
B32 0.064(7) 0.052(6) 0.036(5) -0.004(4) -0.006(4) -0.013(5)
B33 0.077(8) 0.048(6) 0.037(5) -0.001(5) 0.008(5) -0.002(5)
B34 0.076(8) 0.049(6) 0.040(5) -0.010(4) 0.018(5) -0.001(5)
B35 0.053(6) 0.038(5) 0.061(6) -0.007(4) 0.016(5) 0.001(4)
B36 0.057(7) 0.048(6) 0.052(7) -0.013(5) 0.007(5) -0.005(5)
B39 0.047(7) 0.057(7) 0.087(8) -0.014(6) -0.024(6) -0.005(5)
B40 0.055(7) 0.041(6) 0.098(8) -0.006(5) 0.020(6) -0.011(5)
B41 0.057(7) 0.037(5) 0.073(7) -0.001(5) -0.002(5) 0.001(5)
B42 0.057(7) 0.043(6) 0.073(7) -0.013(5) -0.005(5) 0.006(5)
B43 0.108(11) 0.054(7) 0.101(10) -0.017(7) 0.000(8) 0.004(7)
B44 0.071(9) 0.051(7) 0.146(13) -0.024(8) -0.041(9) 0.009(6)
B45 0.054(7) 0.048(7) 0.138(12) -0.011(7) 0.013(7) -0.011(5)
B46 0.081(9) 0.039(6) 0.098(9) -0.003(6) 0.020(7) -0.004(6)
B47 0.064(7) 0.036(6) 0.094(8) -0.006(5) -0.003(6) 0.007(5)
B48 0.087(10) 0.049(7) 0.122(11) -0.003(7) -0.011(8) -0.007(7)
C27 0.045(5) 0.032(4) 0.044(4) -0.007(3) 0.016(4) -0.001(3)
C28 0.033(4) 0.032(4) 0.037(4) 0.000(3) 0.000(3) -0.003(3)
C29 0.040(5) 0.040(5) 0.057(5) 0.000(4) -0.008(4) -0.001(4)
C30 0.084(8) 0.053(6) 0.073(7) -0.016(5) -0.017(6) 0.000(5)
C31 0.039(5) 0.041(5) 0.050(5) -0.003(3) 0.015(4) -0.007(4)
C32 0.048(5) 0.064(6) 0.062(6) 0.004(4) 0.015(4) -0.014(4)
C33 0.055(6) 0.099(9) 0.066(7) -0.002(6) 0.012(5) -0.029(6)
C34 0.043(6) 0.144(12) 0.053(6) -0.007(7) -0.007(5) -0.012(7)
C35 0.023(5) 0.062(8) 0.174(11) 0.043(7) 0.026(5) 0.003(4)
C36 0.056(6) 0.054(6) 0.071(5) 0.001(5) -0.003(4) -0.016(5)
C37 0.036(5) 0.050(5) 0.043(5) 0.005(4) 0.012(4) 0.001(4)
C38 0.042(5) 0.077(7) 0.053(5) -0.018(5) 0.014(4) -0.002(4)
C39 0.054(7) 0.153(13) 0.037(6) -0.009(7) 0.008(5) 0.014(7)
C40 0.052(6) 0.123(11) 0.037(6) 0.017(6) 0.016(4) 0.006(6)
C41 0.062(6) 0.086(8) 0.059(7) 0.030(6) 0.022(5) 0.015(5)
C42 0.058(6) 0.054(6) 0.043(5) 0.004(4) 0.014(4) 0.002(4)
C43 0.042(5) 0.035(4) 0.046(5) -0.002(3) 0.001(4) 0.005(3)
C44 0.035(5) 0.033(4) 0.055(5) -0.006(4) 0.007(4) -0.006(3)
C45 0.051(5) 0.035(5) 0.055(6) 0.000(4) 0.005(4) -0.012(4)
C46 0.036(4) 0.046(5) 0.045(5) -0.001(4) 0.012(4) -0.010(4)
C47 0.029(4) 0.033(4) 0.047(5) -0.008(3) 0.000(3) -0.004(3)
C48 0.078(6) 0.039(5) 0.051(5) -0.001(4) 0.005(4) -0.003(4)
C49 0.041(5) 0.054(6) 0.087(7) -0.015(5) 0.015(4) 0.002(4)
C50 0.079(8) 0.085(8) 0.075(7) 0.021(6) -0.029(6) -0.003(6)
C51 0.076(7) 0.080(7) 0.063(6) -0.005(5) 0.019(5) -0.018(6)
C52 0.037(5) 0.048(5) 0.099(7) -0.018(5) 0.002(5) 0.000(4)

loop_
_atom_type_symbol
_atom_type_description
_atom_type_scat_dispersion_real
_atom_type_scat_dispersion_imag
_atom_type_scat_source
C C 0.0033 0.0016 'International Tables Vol C Tables 4.2.6.8 and 6.1.1.4'
H H 0.0000 0.0000 'International Tables Vol C Tables 4.2.6.8 and 6.1.1.4'
B B 0.0013 0.0007 'International Tables Vol C Tables 4.2.6.8 and 6.1.1.4'
P P 0.1023 0.0942 'International Tables Vol C Tables 4.2.6.8 and 6.1.1.4'
S S 0.1246 0.1234 'International Tables Vol C Tables 4.2.6.8 and 6.1.1.4'
Rh Rh -1.1178 0.9187 'International Tables Vol C Tables 4.2.6.8 and 6.1.1.4'
Cl Cl 0.1484 0.1585 'International Tables Vol C Tables 4.2.6.8 and 6.1.1.4'

loop_
_geom_angle_atom_site_label_1
_geom_angle_atom_site_label_2
_geom_angle_atom_site_label_3
_geom_angle
C19 Rh1 C20 40.1(3)
C19 Rh1 C18 39.2(3)
C20 Rh1 C18 65.9(3)
C19 Rh1 C21 65.1(3)
C20 Rh1 C21 38.3(3)
C18 Rh1 C21 64.4(3)
C19 Rh1 S1 108.7(2)
C20 Rh1 S1 146.2(2)
C18 Rh1 S1 97.8(2)
C21 Rh1 S1 159.2(2)
C19 Rh1 S2 142.2(3)
C20 Rh1 S2 104.7(2)
C18 Rh1 S2 157.6(2)
C21 Rh1 S2 95.3(2)
S1 Rh1 S2 99.91(7)
C11 P1 C5 108.6(3)
C11 P1 C2 109.9(3)
C5 P1 C2 104.1(3)
C11 P1 S2 112.4(3)
C5 P1 S2 109.1(3)
C2 P1 S2 112.4(2)
C1 S1 Rh1 111.1(3)
P1 S2 Rh1 111.54(11)
C1 B3 C2 58.9(5)
C1 B3 B9 106.0(6)
C2 B3 B9 104.8(6)
C1 B3 B4 58.9(5)
C2 B3 B4 104.9(6)
B9 B3 B4 59.5(5)
C1 B3 B8 106.2(6)
C2 B3 B8 58.2(5)
B9 B3 B8 59.9(5)
B4 B3 B8 107.0(6)
C1 B4 B10 108.1(7)
C1 B4 B9 106.4(6)
B10 B4 B9 61.1(5)
C1 B4 B5 58.9(5)
B10 B4 B5 62.7(6)
B9 B4 B5 110.9(7)
C1 B4 B3 59.3(5)
B10 B4 B3 109.3(7)
B9 B4 B3 59.5(5)
B5 B4 B3 108.8(7)
C1 B5 B4 59.5(5)
C1 B5 B6 59.6(5)
B4 B5 B6 107.9(6)
C1 B5 B10 104.6(6)
B4 B5 B10 57.8(5)
B6 B5 B10 107.5(7)
C1 B5 B11 105.0(6)
B4 B5 B11 105.4(7)
B6 B5 B11 59.6(5)
B10 B5 B11 59.5(6)
C2 B6 C1 58.9(4)
C2 B6 B5 105.4(6)
C1 B6 B5 58.2(5)
C2 B6 B11 103.2(6)
C1 B6 B11 105.1(6)
B5 B6 B11 61.2(5)
C2 B6 B7 58.2(5)
C1 B6 B7 106.2(6)
B5 B6 B7 108.7(6)
B11 B6 B7 58.8(5)
C2 B7 B11 104.6(6)
C2 B7 B8 59.1(5)
B11 B7 B8 107.0(7)
C2 B7 B12 104.2(6)
B11 B7 B12 60.2(6)
B8 B7 B12 58.6(6)
C2 B7 B6 58.6(5)
B11 B7 B6 60.1(5)
B8 B7 B6 107.8(6)
B12 B7 B6 108.0(7)
C2 B8 B12 105.7(7)
C2 B8 B9 103.7(6)
B12 B8 B9 61.0(6)
C2 B8 B7 58.6(5)
B12 B8 B7 61.0(6)
B9 B8 B7 108.6(7)
C2 B8 B3 58.5(5)
B12 B8 B3 107.7(7)
B9 B8 B3 58.1(5)
B7 B8 B3 107.4(6)
B4 B9 B3 61.0(5)
B4 B9 B10 58.8(5)
B3 B9 B10 108.6(7)
B4 B9 B8 109.8(7)
B3 B9 B8 62.0(5)
B10 B9 B8 108.4(7)
B4 B9 B12 108.1(7)
B3 B9 B12 108.8(7)
B10 B9 B12 61.2(6)
B8 B9 B12 58.6(6)
B4 B10 B9 60.1(5)
B4 B10 B11 107.4(7)
B9 B10 B11 106.9(7)
B4 B10 B12 108.3(7)
B9 B10 B12 60.1(6)
B11 B10 B12 59.2(6)
B4 B10 B5 59.5(5)
B9 B10 B5 107.6(7)
B11 B10 B5 60.4(6)
B12 B10 B5 108.1(7)
B7 B11 B12 60.6(6)
B7 B11 B6 61.1(5)
B12 B11 B6 109.2(7)
B7 B11 B10 109.2(7)
B12 B11 B10 60.7(6)
B6 B11 B10 107.7(7)
B7 B11 B5 109.0(6)
B12 B11 B5 109.1(7)
B6 B11 B5 59.2(5)
B10 B11 B5 60.1(6)
B8 B12 B11 107.6(7)
B8 B12 B7 60.4(5)
B11 B12 B7 59.2(6)
B8 B12 B9 60.4(6)
B11 B12 B9 106.5(7)
B7 B12 B9 107.7(7)
B8 B12 B10 107.8(7)
B11 B12 B10 60.2(6)
B7 B12 B10 107.6(7)
B9 B12 B10 58.7(5)
B16 B15 C3 59.9(6)
B16 B15 B21 58.5(7)
C3 B15 B21 106.3(9)
B16 B15 C4 105.6(8)
C3 B15 C4 58.5(5)
B21 B15 C4 106.0(8)
B16 B15 B20 105.8(8)
C3 B15 B20 106.0(8)
B21 B15 B20 59.6(7)
C4 B15 B20 59.2(6)
B17 B16 B21 109.1(9)
B17 B16 B15 110.1(8)
B21 B16 B15 63.0(7)
B17 B16 C3 60.3(5)
B21 B16 C3 110.4(8)
B15 B16 C3 60.6(5)
B17 B16 B22 60.0(7)
B21 B16 B22 61.3(8)
B15 B16 B22 112.9(9)
C3 B16 B22 109.8(8)
B16 B17 C3 60.6(5)
B16 B17 B22 62.3(7)
C3 B17 B22 111.9(9)
B16 B17 B23 110.3(9)
C3 B17 B23 109.6(7)
B22 B17 B23 61.4(7)
B16 B17 B18 110.0(7)
C3 B17 B18 60.4(5)
B22 B17 B18 112.2(8)
B23 B17 B18 61.1(6)
C4 B18 C3 59.0(5)
C4 B18 B19 60.1(6)
C3 B18 B19 106.8(7)
C4 B18 B17 104.2(7)
C3 B18 B17 57.8(5)
B19 B18 B17 105.5(7)
C4 B18 B23 106.5(8)
C3 B18 B23 105.7(7)
B19 B18 B23 59.4(6)
B17 B18 B23 58.9(6)
C4 B19 B18 59.1(6)
C4 B19 B23 107.2(8)
B18 B19 B23 61.3(6)
C4 B19 B24 106.6(8)
B18 B19 B24 107.9(8)
B23 B19 B24 58.7(7)
C4 B19 B20 59.8(6)
B18 B19 B20 107.6(7)
B23 B19 B20 106.6(8)
B24 B19 B20 59.5(7)
C4 B20 B21 106.7(8)
C4 B20 B24 106.0(9)
B21 B20 B24 60.2(7)
C4 B20 B15 60.0(6)
B21 B20 B15 59.6(7)
B24 B20 B15 107.7(8)
C4 B20 B19 58.6(6)
B21 B20 B19 107.8(10)
B24 B20 B19 59.8(7)
B15 B20 B19 107.6(8)
B16 B21 B22 61.0(8)
B16 B21 B20 106.8(8)
B22 B21 B20 108.8(10)
B16 B21 B15 58.5(7)
B22 B21 B15 109.1(10)
B20 B21 B15 60.8(7)
B16 B21 B24 107.2(11)
B22 B21 B24 59.9(8)
B20 B21 B24 60.0(7)
B15 B21 B24 108.4(8)
B17 B22 B16 57.7(6)
B17 B22 B21 104.3(8)
B16 B22 B21 57.7(7)
B17 B22 B24 105.4(9)
B16 B22 B24 105.1(10)
B21 B22 B24 60.6(8)
B17 B22 B23 60.2(7)
B16 B22 B23 105.8(8)
B21 B22 B23 107.0(9)
B24 B22 B23 58.7(7)
B24 B23 B17 105.4(9)
B24 B23 B19 61.3(7)
B17 B23 B19 106.1(7)
B24 B23 B22 60.5(8)
B17 B23 B22 58.4(6)
B19 B23 B22 109.8(10)
B24 B23 B18 108.3(8)
B17 B23 B18 59.9(6)
B19 B23 B18 59.2(6)
B22 B23 B18 108.6(8)
B23 B24 B22 60.9(8)
B23 B24 B20 108.7(8)
B22 B24 B20 108.4(8)
B23 B24 B21 108.0(9)
B22 B24 B21 59.6(8)
B20 B24 B21 59.8(8)
B23 B24 B19 60.0(7)
B22 B24 B19 109.0(9)
B20 B24 B19 60.7(7)
B21 B24 B19 108.2(8)
C2 C1 B5 109.6(6)
C2 C1 B4 108.5(5)
B5 C1 B4 61.6(5)
C2 C1 B3 60.6(4)
B5 C1 B3 113.1(6)
B4 C1 B3 61.8(5)
C2 C1 B6 60.3(4)
B5 C1 B6 62.2(5)
B4 C1 B6 111.6(6)
B3 C1 B6 112.3(6)
C2 C1 S1 121.9(5)
B5 C1 S1 120.1(5)
B4 C1 S1 120.2(5)
B3 C1 S1 117.5(5)
B6 C1 S1 119.9(5)
C1 C2 B7 111.8(5)
C1 C2 B8 111.6(6)
B7 C2 B8 62.3(5)
C1 C2 B6 60.8(4)
B7 C2 B6 63.2(5)
B8 C2 B6 114.2(6)
C1 C2 B3 60.5(4)
B7 C2 B3 114.4(6)
B8 C2 B3 63.4(5)
B6 C2 B3 112.6(6)
C1 C2 P1 118.5(5)
B7 C2 P1 118.6(5)
B8 C2 P1 121.6(5)
B6 C2 P1 115.3(5)
B3 C2 P1 119.7(5)
C17 C3 B17 121.5(6)
C17 C3 B16 121.4(6)
B17 C3 B16 59.1(6)
C17 C3 C4 122.0(6)
B17 C3 C4 108.0(7)
B16 C3 C4 108.5(7)
C17 C3 B15 120.0(6)
B17 C3 B15 108.4(7)
B16 C3 B15 59.5(6)
C4 C3 B15 62.6(6)
C17 C3 B18 119.6(6)
B17 C3 B18 61.8(5)
B16 C3 B18 110.0(6)
C4 C3 B18 59.9(5)
B15 C3 B18 111.9(6)
C3 C4 B18 61.1(5)
C3 C4 B19 109.0(7)
B18 C4 B19 60.8(6)
C3 C4 B20 107.7(7)
B18 C4 B20 110.5(8)
B19 C4 B20 61.7(7)
C3 C4 B15 58.9(5)
B18 C4 B15 109.9(7)
B19 C4 B15 110.7(8)
B20 C4 B15 60.8(6)
C6 C5 C10 119.9(7)
C6 C5 P1 124.5(6)
C10 C5 P1 115.5(6)
C7 C6 C5 120.5(8)
C6 C7 C8 121.5(8)
C9 C8 C7 121.1(8)
C8 C9 C10 118.6(9)
C5 C10 C9 118.2(9)
C16 C11 C12 117.3(8)
C16 C11 P1 118.7(7)
C12 C11 P1 123.7(6)
C13 C12 C11 125.1(9)
C12 C13 C14 115.7(10)
C15 C14 C13 119.6(9)
C14 C15 C16 122.0(9)
C11 C16 C15 120.2(9)
C18 C17 C21 96.8(5)
C18 C17 C22 110.8(6)
C21 C17 C22 112.9(6)
C18 C17 C3 113.5(6)
C21 C17 C3 111.8(6)
C22 C17 C3 110.5(6)
C19 C18 C23 125.9(7)
C19 C18 C17 107.6(6)
C23 C18 C17 123.9(7)
C19 C18 Rh1 67.8(4)
C23 C18 Rh1 121.8(5)
C17 C18 Rh1 91.1(4)
C18 C19 C20 108.5(7)
C18 C19 C24 125.8(8)
C20 C19 C24 125.7(8)
C18 C19 Rh1 73.0(4)
C20 C19 Rh1 71.5(4)
C24 C19 Rh1 122.3(6)
C21 C20 C19 106.9(7)
C21 C20 C25 127.4(9)
C19 C20 C25 125.6(8)
C21 C20 Rh1 72.6(4)
C19 C20 Rh1 68.4(5)
C25 C20 Rh1 122.1(6)
C20 C21 C26 124.8(8)
C20 C21 C17 108.5(7)
C26 C21 C17 124.0(7)
C20 C21 Rh1 69.2(4)
C26 C21 Rh1 122.0(6)
C17 C21 Rh1 90.0(4)
C46 Rh2 C45 41.0(3)
C46 Rh2 C47 38.2(3)
C45 Rh2 C47 64.8(3)
C46 Rh2 C44 66.4(3)
C45 Rh2 C44 39.4(3)
C47 Rh2 C44 63.1(3)
C46 Rh2 S3 106.7(2)
C45 Rh2 S3 144.9(2)
C47 Rh2 S3 98.6(2)
C44 Rh2 S3 158.7(2)
C46 Rh2 S4 144.2(2)
C45 Rh2 S4 105.5(2)
C47 Rh2 S4 156.34(19)
C44 Rh2 S4 95.4(2)
S3 Rh2 S4 100.17(7)
C37 P2 C31 107.2(3)
C37 P2 C28 110.0(3)
C31 P2 C28 106.0(3)
C37 P2 S4 113.3(3)
C31 P2 S4 107.3(3)
C28 P2 S4 112.5(2)
C27 S3 Rh2 110.5(3)
P2 S4 Rh2 111.14(11)
C27 B27 C28 59.3(4)
C27 B27 B28 58.8(5)
C28 B27 B28 105.1(6)
C27 B27 B32 106.3(6)
C28 B27 B32 57.9(5)
B28 B27 B32 107.1(7)
C27 B27 B33 104.7(7)
C28 B27 B33 103.6(6)
B28 B27 B33 58.8(6)
B32 B27 B33 59.6(5)
C27 B28 B33 107.7(7)
C27 B28 B27 60.0(5)
B33 B28 B27 61.4(6)
C27 B28 B34 105.9(6)
B33 B28 B34 59.0(6)
B27 B28 B34 108.1(7)
C27 B28 B29 57.6(5)
B33 B28 B29 108.7(7)
B27 B28 B29 107.7(6)
B34 B28 B29 61.4(6)
C27 B29 B30 61.0(5)
C27 B29 B35 107.0(7)
B30 B29 B35 59.8(5)
C27 B29 B28 58.6(5)
B30 B29 B28 107.5(7)
B35 B29 B28 105.8(7)
C27 B29 B34 104.4(7)
B30 B29 B34 105.6(7)
B35 B29 B34 58.2(5)
B28 B29 B34 58.4(5)
C28 B30 B31 59.2(5)
C28 B30 C27 59.9(5)
B31 B30 C27 107.6(6)
C28 B30 B29 106.2(7)
B31 B30 B29 109.3(7)
C27 B30 B29 57.6(5)
C28 B30 B35 105.2(6)
B31 B30 B35 59.6(5)
C27 B30 B35 105.4(6)
B29 B30 B35 61.1(5)
C28 B31 B30 58.8(5)
C28 B31 B35 106.0(6)
B30 B31 B35 61.0(5)
C28 B31 B36 105.2(6)
B30 B31 B36 108.2(7)
B35 B31 B36 59.5(6)
C28 B31 B32 58.2(5)
B30 B31 B32 107.3(7)
B35 B31 B32 107.7(7)
B36 B31 B32 60.1(5)
C28 B32 B33 105.8(7)
C28 B32 B27 60.1(5)
B33 B32 B27 60.4(5)
C28 B32 B36 104.7(7)
B33 B32 B36 59.2(6)
B27 B32 B36 108.0(7)
C28 B32 B31 58.0(5)
B33 B32 B31 107.1(7)
B27 B32 B31 108.1(7)
B36 B32 B31 59.8(6)
B34 B33 B28 61.4(6)
B34 B33 B36 58.9(6)
B28 B33 B36 108.8(7)
B34 B33 B32 107.9(7)
B28 B33 B32 108.1(7)
B36 B33 B32 61.1(6)
B34 B33 B27 108.7(7)
B28 B33 B27 59.8(5)
B36 B33 B27 109.2(7)
B32 B33 B27 59.9(5)
B36 B34 B33 61.6(6)
B36 B34 B35 60.8(6)
B33 B34 B35 109.7(7)
B36 B34 B28 109.6(7)
B33 B34 B28 59.7(6)
B35 B34 B28 108.8(6)
B36 B34 B29 109.3(7)
B33 B34 B29 108.3(7)
B35 B34 B29 60.2(5)
B28 B34 B29 60.2(5)
B31 B35 B36 61.5(6)
B31 B35 B34 107.6(7)
B36 B35 B34 58.4(6)
B31 B35 B30 59.4(5)
B36 B35 B30 108.4(7)
B34 B35 B30 107.9(7)
B31 B35 B29 107.6(7)
B36 B35 B29 108.6(7)
B34 B35 B29 61.7(6)
B30 B35 B29 59.1(5)
B34 B36 B35 60.8(6)
B34 B36 B33 59.5(6)
B35 B36 B33 108.0(7)
B34 B36 B31 107.6(7)
B35 B36 B31 59.0(5)
B33 B36 B31 107.7(7)
B34 B36 B32 107.2(7)
B35 B36 B32 107.3(7)
B33 B36 B32 59.6(6)
B31 B36 B32 60.1(5)
C29 B39 C30 59.0(5)
C29 B39 B40 58.7(5)
C30 B39 B40 105.4(8)
C29 B39 B44 106.3(8)
C30 B39 B44 58.6(7)
B40 B39 B44 107.4(9)
C29 B39 B45 106.4(8)
C30 B39 B45 105.2(8)
B40 B39 B45 60.3(7)
B44 B39 B45 59.5(7)
C29 B40 B41 59.3(5)
C29 B40 B46 106.3(8)
B41 B40 B46 59.3(6)
C29 B40 B39 60.1(6)
B41 B40 B39 108.0(8)
B46 B40 B39 107.8(8)
C29 B40 B45 107.3(8)
B41 B40 B45 107.6(8)
B46 B40 B45 59.9(6)
B39 B40 B45 60.1(7)
C29 B41 B46 107.7(8)
C29 B41 B40 59.7(6)
B46 B41 B40 60.8(6)
C29 B41 B47 107.9(7)
B46 B41 B47 60.3(6)
B40 B41 B47 109.3(8)
C29 B41 B42 59.0(5)
B46 B41 B42 108.6(8)
B40 B41 B42 108.0(8)
B47 B41 B42 60.9(6)
C30 B42 B43 59.1(6)
C30 B42 C29 60.7(5)
B43 B42 C29 107.1(8)
C30 B42 B41 106.0(8)
B43 B42 B41 105.7(9)
C29 B42 B41 58.2(5)
C30 B42 B47 105.8(8)
B43 B42 B47 59.1(7)
C29 B42 B47 105.6(8)
B41 B42 B47 58.8(6)
C30 B43 B42 59.1(6)
C30 B43 B47 108.9(9)
B42 B43 B47 62.9(7)
C30 B43 B44 60.3(7)
B42 B43 B44 109.4(9)
B47 B43 B44 109.3(10)
C30 B43 B48 107.5(10)
B42 B43 B48 111.3(10)
B47 B43 B48 61.1(7)
B44 B43 B48 59.3(8)
C30 B44 B48 106.4(9)
C30 B44 B43 57.7(7)
B48 B44 B43 60.6(8)
C30 B44 B45 107.2(8)
B48 B44 B45 60.2(8)
B43 B44 B45 108.0(9)
C30 B44 B39 60.1(6)
B48 B44 B39 108.8(10)
B43 B44 B39 107.2(8)
B45 B44 B39 60.5(7)
B48 B45 B44 59.2(7)
B48 B45 B46 60.3(7)
B44 B45 B46 106.9(9)
B48 B45 B39 107.6(9)
B44 B45 B39 60.0(7)
B46 B45 B39 107.0(8)
B48 B45 B40 107.8(9)
B44 B45 B40 107.2(8)
B46 B45 B40 59.4(6)
B39 B45 B40 59.5(6)
B41 B46 B47 60.8(6)
B41 B46 B40 59.9(6)
B47 B46 B40 109.0(8)
B41 B46 B48 108.6(9)
B47 B46 B48 60.6(7)
B40 B46 B48 108.0(9)
B41 B46 B45 108.6(8)
B47 B46 B45 108.8(9)
B40 B46 B45 60.6(6)
B48 B46 B45 59.4(7)
B43 B47 B46 107.0(9)
B43 B47 B41 106.0(8)
B46 B47 B41 58.9(6)
B43 B47 B48 60.0(7)
B46 B47 B48 59.9(7)
B41 B47 B48 106.6(8)
B43 B47 B42 58.0(6)
B46 B47 B42 107.0(7)
B41 B47 B42 60.3(6)
B48 B47 B42 106.5(7)
B44 B48 B45 60.6(8)
B44 B48 B43 60.1(8)
B45 B48 B43 107.9(9)
B44 B48 B46 108.0(9)
B45 B48 B46 60.3(7)
B43 B48 B46 105.8(9)
B44 B48 B47 108.2(9)
B45 B48 B47 108.6(9)
B43 B48 B47 58.9(7)
B46 B48 B47 59.5(7)
B29 C27 B28 63.8(5)
B29 C27 C28 107.9(6)
B28 C27 C28 108.0(6)
B29 C27 B27 113.8(6)
B28 C27 B27 61.2(5)
C28 C27 B27 60.6(4)
B29 C27 B30 61.4(5)
B28 C27 B30 111.9(6)
C28 C27 B30 58.2(4)
B27 C27 B30 110.5(6)
B29 C27 S3 119.1(6)
B28 C27 S3 123.3(6)
C28 C27 S3 121.0(4)
B27 C27 S3 120.6(5)
B30 C27 S3 117.1(5)
B30 C28 B31 62.0(5)
B30 C28 B32 114.3(6)
B31 C28 B32 63.8(5)
B30 C28 C27 61.8(4)
B31 C28 C27 111.3(6)
B32 C28 C27 110.3(6)
B30 C28 B27 113.2(6)
B31 C28 B27 114.4(6)
B32 C28 B27 62.0(5)
C27 C28 B27 60.1(5)
B30 C28 P2 119.2(5)
B31 C28 P2 121.8(5)
B32 C28 P2 119.4(5)
C27 C28 P2 118.4(4)
B27 C28 P2 115.5(5)
C43 C29 B41 123.7(7)
C43 C29 C30 119.9(7)
B41 C29 C30 107.5(7)
C43 C29 B40 121.9(7)
B41 C29 B40 61.0(6)
C30 C29 B40 108.6(7)
C43 C29 B42 119.6(7)
B41 C29 B42 62.8(6)
C30 C29 B42 58.1(5)
B40 C29 B42 112.1(7)
C43 C29 B39 118.2(7)
B41 C29 B39 110.4(7)
C30 C29 B39 60.5(6)
B40 C29 B39 61.3(6)
B42 C29 B39 109.8(7)
B43 C30 B42 61.8(7)
B43 C30 B44 62.1(7)
B42 C30 B44 113.1(8)
B43 C30 C29 109.7(8)
B42 C30 C29 61.3(5)
B44 C30 C29 109.6(9)
B43 C30 B39 111.7(9)
B42 C30 B39 112.5(8)
B44 C30 B39 61.3(7)
C29 C30 B39 60.5(5)
C36 C31 C32 117.6(8)
C36 C31 P2 119.8(6)
C32 C31 P2 122.6(7)
C31 C32 C33 120.5(9)
C32 C33 C34 117.3(10)
C35 C34 C33 117.5(9)
C36 C35 C34 123.5(10)
C35 C36 C31 122.5(9)
C42 C37 C38 118.9(8)
C42 C37 P2 124.2(6)
C38 C37 P2 116.8(7)
C39 C38 C37 118.3(10)
C38 C39 C40 121.1(10)
C41 C40 C39 118.9(10)
C40 C41 C42 124.0(10)
C37 C42 C41 118.8(9)
C48 C43 C47 114.3(6)
C48 C43 C44 111.1(7)
C47 C43 C44 94.9(6)
C48 C43 C29 111.0(6)
C47 C43 C29 114.4(6)
C44 C43 C29 110.0(6)
C45 C44 C43 109.5(7)
C45 C44 C49 121.1(7)
C43 C44 C49 126.7(7)
C45 C44 Rh2 67.8(4)
C43 C44 Rh2 91.3(5)
C49 C44 Rh2 121.4(5)
C44 C45 C46 106.6(7)
C44 C45 C50 126.3(8)
C46 C45 C50 127.0(8)
C44 C45 Rh2 72.8(4)
C46 C45 Rh2 69.2(4)
C50 C45 Rh2 124.4(6)
C47 C46 C45 105.9(6)
C47 C46 C51 128.9(8)
C45 C46 C51 125.2(7)
C47 C46 Rh2 73.4(4)
C45 C46 Rh2 69.7(4)
C51 C46 Rh2 122.9(6)
C46 C47 C52 121.7(7)
C46 C47 C43 112.5(6)
C52 C47 C43 123.0(6)
C46 C47 Rh2 68.4(4)
C52 C47 Rh2 122.4(5)
C43 C47 Rh2 91.7(4)

loop_
_geom_bond_atom_site_label_1
_geom_bond_atom_site_label_2
_geom_bond_distance
Rh1 C19 2.081(8)
Rh1 C20 2.122(8)
Rh1 C18 2.148(7)
Rh1 C21 2.166(8)
Rh1 S1 2.348(2)
Rh1 S2 2.363(2)
P1 C11 1.800(8)
P1 C5 1.822(7)
P1 C2 1.860(7)
P1 S2 1.983(3)
S1 C1 1.766(7)
B3 C1 1.731(11)
B3 C2 1.733(11)
B3 B9 1.749(12)
B3 B4 1.775(12)
B3 B8 1.818(13)
B4 C1 1.724(11)
B4 B10 1.727(14)
B4 B9 1.748(13)
B4 B5 1.759(13)
B5 C1 1.714(11)
B5 B6 1.782(13)
B5 B10 1.813(14)
B5 B11 1.818(14)
B6 C2 1.728(10)
B6 C1 1.738(11)
B6 B11 1.790(12)
B6 B7 1.808(13)
B7 C2 1.720(11)
B7 B11 1.766(14)
B7 B8 1.783(13)
B7 B12 1.792(14)
B8 C2 1.728(11)
B8 B12 1.750(14)
B8 B9 1.783(14)
B9 B10 1.767(13)
B9 B12 1.793(14)
B10 B11 1.803(15)
B10 B12 1.812(14)
B11 B12 1.785(15)
B15 B16 1.692(17)
B15 C3 1.710(13)
B15 B21 1.767(17)
B15 C4 1.774(14)
B15 B20 1.788(15)
B16 B17 1.674(15)
B16 B21 1.691(17)
B16 C3 1.698(12)
B16 B22 1.751(16)
B17 C3 1.693(12)
B17 B22 1.714(17)
B17 B23 1.746(14)
B17 B18 1.765(14)
B18 C4 1.719(14)
B18 C3 1.741(11)
B18 B19 1.749(15)
B18 B23 1.786(14)
B19 C4 1.736(14)
B19 B23 1.752(16)
B19 B24 1.776(16)
B19 B20 1.792(17)
B20 C4 1.758(15)
B20 B21 1.767(18)
B20 B24 1.769(17)
B21 B22 1.76(2)
B21 B24 1.773(18)
B22 B24 1.761(18)
B22 B23 1.768(19)
B23 B24 1.728(18)
C1 C2 1.705(10)
C3 C17 1.580(10)
C3 C4 1.704(11)
C5 C6 1.371(10)
C5 C10 1.405(11)
C6 C7 1.365(11)
C7 C8 1.376(13)
C8 C9 1.348(12)
C9 C10 1.470(10)
C11 C16 1.370(10)
C11 C12 1.384(12)
C12 C13 1.344(11)
C13 C14 1.456(14)
C14 C15 1.335(14)
C15 C16 1.382(12)
C17 C18 1.530(9)
C17 C21 1.547(10)
C17 C22 1.547(10)
C18 C19 1.421(10)
C18 C23 1.512(10)
C19 C20 1.440(11)
C19 C24 1.560(11)
C20 C21 1.406(11)
C20 C25 1.452(11)
C21 C26 1.464(11)
Rh2 C46 2.074(7)
Rh2 C45 2.081(8)
Rh2 C47 2.139(7)
Rh2 C44 2.147(8)
Rh2 S3 2.354(2)
Rh2 S4 2.364(2)
P2 C37 1.807(8)
P2 C31 1.817(8)
P2 C28 1.878(7)
P2 S4 1.983(3)
S3 C27 1.781(8)
B27 C27 1.726(12)
B27 C28 1.734(10)
B27 B28 1.748(13)
B27 B32 1.767(13)
B27 B33 1.775(13)
B28 C27 1.705(11)
B28 B33 1.730(14)
B28 B34 1.759(13)
B28 B29 1.791(13)
B29 C27 1.685(11)
B29 B30 1.752(12)
B29 B35 1.786(14)
B29 B34 1.812(14)
B30 C28 1.683(11)
B30 B31 1.736(13)
B30 C27 1.745(11)
B30 B35 1.764(13)
B31 C28 1.690(11)
B31 B35 1.739(13)
B31 B36 1.782(13)
B31 B32 1.788(13)
B32 C28 1.695(11)
B32 B33 1.761(14)
B32 B36 1.788(14)
B33 B34 1.717(15)
B33 B36 1.755(14)
B34 B36 1.707(15)
B34 B35 1.749(13)
B35 B36 1.749(15)
B39 C29 1.749(12)
B39 C30 1.750(16)
B39 B40 1.770(16)
B39 B44 1.772(17)
B39 B45 1.781(16)
B40 C29 1.725(13)
B40 B41 1.749(14)
B40 B46 1.763(14)
B40 B45 1.784(16)
B41 C29 1.718(12)
B41 B46 1.737(15)
B41 B47 1.771(14)
B41 B42 1.797(15)
B42 C30 1.677(14)
B42 B43 1.723(16)
B42 C29 1.733(13)
B42 B47 1.808(14)
B43 C30 1.676(15)
B43 B47 1.742(17)
B43 B44 1.753(18)
B43 B48 1.761(19)
B44 C30 1.723(16)
B44 B48 1.738(17)
B44 B45 1.76(2)
B45 B48 1.755(18)
B45 B46 1.772(17)
B46 B47 1.762(16)
B46 B48 1.770(18)
B47 B48 1.782(17)
C27 C28 1.713(10)
C29 C43 1.568(10)
C29 C30 1.724(12)
C31 C36 1.351(11)
C31 C32 1.386(11)
C32 C33 1.393(12)
C33 C34 1.431(15)
C34 C35 1.338(14)
C35 C36 1.278(11)
C37 C42 1.381(11)
C37 C38 1.434(11)
C38 C39 1.385(12)
C39 C40 1.395(15)
C40 C41 1.307(14)
C41 C42 1.389(11)
C43 C48 1.507(10)
C43 C47 1.520(10)
C43 C44 1.522(10)
C44 C45 1.427(11)
C44 C49 1.536(10)
C45 C46 1.456(11)
C45 C50 1.546(12)
C46 C47 1.378(9)
C46 C51 1.481(10)
C47 C52 1.516(10)

loop_
_platon_squeeze_void_nr
_platon_squeeze_void_average_x
_platon_squeeze_void_average_y
_platon_squeeze_void_average_z
_platon_squeeze_void_volume
_platon_squeeze_void_count_electrons
_platon_squeeze_void_content
1 -0.002 0.125 1.012 442 90 ' '
2 -0.013 0.625 -0.012 442 90 ' '
